data_7003230
loop_
_publ_author_name
'Maiti, Biplab K.'
'Pal, Kuntal'
'Sarkar, Sabyasachi'

_publ_section_title
;
 Two enantiomers of [Cu3(mnt)3]3&#x2212; as ligands to Cu(i) or Ag(i)
 in building [Cu6M2(mnt)6]4&#x2212; complexes (M = Cu or Ag) with the
 reversal of the reaction by X&#x2212; (X = Cl, Br)
;
_journal_issue 8
_journal_name_full 'Dalton Transactions'
_journal_page_first 1003
_journal_page_last 1008
_journal_paper_doi 10.1039/b714550k
_journal_year 2008
_chemical_formula_moiety 'C24 Ag2 Cu6 N12 S12, 4(C16 H36 N)'
_chemical_formula_sum 'C88 H144 Ag2 Cu6 N16 S12'
_chemical_formula_weight 2408.07
_chemical_melting_point 448
_chemical_name_common
;Tetrabutylammonium Hexakis(2,2-dicyano-1,1-
ethenedithiolato)hexakis-cuprate(i)
;
_chemical_name_systematic 'Tetrabutylammonium Hexakis(2,2-dicyano-1,1-ethenedithiolato)hexakis-cuprate(I)'
_space_group_IT_number 15
_symmetry_cell_setting monoclinic
_symmetry_Int_Tables_number 15
_symmetry_space_group_name_Hall '-C 2yc'
_symmetry_space_group_name_H-M 'C 1 2/c 1'
_atom_sites_solution_hydrogens geom
_atom_sites_solution_primary direct
_atom_sites_solution_secondary difmap
_audit_creation_method SHELXL-97
_cell_angle_alpha 90.00
_cell_angle_beta 90.092(4)
_cell_angle_gamma 90.00
_cell_formula_units_Z 4
_cell_length_a 25.554(3)
_cell_length_b 26.741(3)
_cell_length_c 16.534(3)
_cell_measurement_temperature 100(2)
_cell_volume 11298(3)
_computing_cell_refinement 'SAINT 6.45 ( Bruker, 2003)'
_computing_data_collection 'SMART 5.628 (Bruker, 2003)'
_computing_data_reduction 'SAINT 6.45 (Bruker, 2003)'
_computing_molecular_graphics 'Diamond 2.1e, Ortep'
_computing_publication_material 'WinGX publication routines (Farrugia, 1999)'
_computing_structure_refinement 'SHELXL-97 (Sheldrick, 1997)'
_computing_structure_solution SIR-97
_diffrn_ambient_temperature 100(2)
_diffrn_measured_fraction_theta_full 0.981
_diffrn_measured_fraction_theta_max 0.981
_diffrn_measurement_device_type 'Bruker SMART APEX'
_diffrn_measurement_method /w-scans
_diffrn_radiation_monochromator graphite
_diffrn_radiation_type MoK\a
_diffrn_radiation_wavelength 0.71069
_diffrn_reflns_av_R_equivalents 0.0783
_diffrn_reflns_av_sigmaI/netI 0.0909
_diffrn_reflns_limit_h_max 27
_diffrn_reflns_limit_h_min -31
_diffrn_reflns_limit_k_max 16
_diffrn_reflns_limit_k_min -33
_diffrn_reflns_limit_l_max 20
_diffrn_reflns_limit_l_min -10
_diffrn_reflns_number 17444
_diffrn_reflns_theta_full 26.06
_diffrn_reflns_theta_max 26.06
_diffrn_reflns_theta_min 1.52
_diffrn_source 'fine-focus sealed tube'
_exptl_absorpt_coefficient_mu 1.714
_exptl_absorpt_correction_T_max 0.877
_exptl_absorpt_correction_T_min 0.809
_exptl_absorpt_correction_type empirical
_exptl_crystal_colour orange
_exptl_crystal_density_diffrn 1.416
_exptl_crystal_density_method 'not measured'
_exptl_crystal_description 'rectangular block'
_exptl_crystal_F_000 4976
_exptl_crystal_size_max 0.20
_exptl_crystal_size_mid 0.10
_exptl_crystal_size_min 0.08
_refine_diff_density_max 0.8571
_refine_diff_density_min -0.6347
_refine_diff_density_rms 0.113
_refine_ls_extinction_method none
_refine_ls_goodness_of_fit_ref 1.052
_refine_ls_hydrogen_treatment constr
_refine_ls_matrix_type full
_refine_ls_number_parameters 562
_refine_ls_number_reflns 10536
_refine_ls_number_restraints 1
_refine_ls_restrained_S_all 1.055
_refine_ls_R_factor_all 0.1091
_refine_ls_R_factor_gt 0.0699
_refine_ls_shift/su_max 0.000
_refine_ls_shift/su_mean 0.000
_refine_ls_structure_factor_coef Fsqd
_refine_ls_weighting_details 'calc w=1/[\s^2^(Fo^2^)+(0.1227P)^2^+4.5063P] where P=(Fo^2^+2Fc^2^)/3'
_refine_ls_weighting_scheme calc
_refine_ls_wR_factor_gt 0.1930
_refine_ls_wR_factor_ref 0.2227
_reflns_number_gt 6502
_reflns_number_total 10536
_reflns_threshold_expression >2sigma(I)
_cod_data_source_file b714550k.txt
_cod_data_source_block skd228_m
_cod_depositor_comments
;
The following automatic conversions were performed:
'_exptl_absorpt_correction_type' value 'Empirical' changed to 'empirical'
according to '/home/saulius/struct/CIF-dictionaries/cif_core.dic'
dictionary named 'cif_core.dic' version 2.4.1 from 2010-06-29.

Automatic conversion script
Id: cif_fix_enum 1527 2010-12-29 10:47:43Z saulius 
;
_cod_original_sg_symbol_H-M 'C 2/c'
_cod_database_code 7003230

loop_
_symmetry_equiv_pos_as_xyz
'x, y, z'
'-x, y, -z+1/2'
'x+1/2, y+1/2, z'
'-x+1/2, y+1/2, -z+1/2'
'-x, -y, -z'
'x, -y, z-1/2'
'-x+1/2, -y+1/2, -z'
'x+1/2, -y+1/2, z-1/2'

loop_
_atom_site_label
_atom_site_type_symbol
_atom_site_fract_x
_atom_site_fract_y
_atom_site_fract_z
_atom_site_U_iso_or_equiv
_atom_site_adp_type
_atom_site_occupancy
_atom_site_symmetry_multiplicity
_atom_site_calc_flag
_atom_site_refinement_flags
_atom_site_disorder_assembly
_atom_site_disorder_group
Ag1 Ag 0.16457(3) 0.25366(2) 0.59080(4) 0.0815(2) Uani 1 1 d . . .
Cu1 Cu 0.23872(3) 0.14080(3) 0.44696(4) 0.0631(3) Uani 1 1 d . . .
Cu2 Cu 0.15291(3) 0.22035(3) 0.40702(4) 0.0586(2) Uani 1 1 d . . .
Cu3 Cu 0.24974(3) 0.17411(3) 0.63524(4) 0.0617(3) Uani 1 1 d . . .
S1 S 0.16856(7) 0.18323(7) 0.68431(10) 0.0645(5) Uani 1 1 d . . .
S2 S 0.23220(7) 0.10348(8) 0.56440(9) 0.0674(5) Uani 1 1 d . . .
S3 S 0.09398(7) 0.25371(7) 0.48966(9) 0.0620(4) Uani 1 1 d . . .
S4 S 0.17284(7) 0.29308(8) 0.34089(11) 0.0702(5) Uani 1 1 d . . .
S5 S 0.19594(7) 0.33595(7) 0.63345(10) 0.0638(5) Uani 1 1 d . . .
S6 S 0.17430(6) 0.14805(7) 0.35173(11) 0.0670(5) Uani 1 1 d . . .
N1 N 0.0394(3) 0.1305(3) 0.6462(5) 0.108(3) Uani 1 1 d . . .
N2 N 0.1138(4) 0.0349(3) 0.5020(5) 0.118(3) Uani 1 1 d . . .
N3 N 0.0389(3) 0.3756(3) 0.5335(5) 0.115(3) Uani 1 1 d . . .
N4 N 0.1317(3) 0.4245(3) 0.3520(5) 0.116(3) Uani 1 1 d . . .
N5 N 0.1806(3) 0.2865(3) 0.8388(4) 0.098(2) Uani 1 1 d . . .
N6 N 0.1644(3) 0.1933(3) 0.1446(5) 0.101(2) Uani 1 1 d . . .
N7 N 0.2533(2) 0.4749(2) 0.1876(3) 0.0633(14) Uani 1 1 d . . .
N8 N 0.5000 0.2053(3) 0.2500 0.064(2) Uani 1 2 d S . .
N9 N 0.0000 0.2106(3) 0.2500 0.0611(19) Uani 1 2 d S . .
C1 C 0.1383(2) 0.1361(3) 0.6287(3) 0.0569(16) Uani 1 1 d . . .
C2 C 0.0824(3) 0.1321(3) 0.6360(4) 0.072(2) Uani 1 1 d . . .
C3 C 0.1636(3) 0.1029(3) 0.5790(4) 0.0618(17) Uani 1 1 d . . .
C4 C 0.1355(3) 0.0661(3) 0.5355(4) 0.075(2) Uani 1 1 d . . .
C5 C 0.0986(2) 0.3164(3) 0.4573(3) 0.0566(16) Uani 1 1 d . . .
C6 C 0.0661(3) 0.3507(3) 0.4985(4) 0.074(2) Uani 1 1 d . . .
C7 C 0.1310(2) 0.3327(3) 0.3969(4) 0.0622(17) Uani 1 1 d . . .
C8 C 0.1308(3) 0.3839(3) 0.3735(5) 0.080(2) Uani 1 1 d . . .
C9 C 0.2335(2) 0.3211(2) 0.7191(4) 0.0539(15) Uani 1 1 d . . .
C10 C 0.2047(3) 0.3010(3) 0.7866(4) 0.0664(18) Uani 1 1 d . . .
C11 C 0.2139(2) 0.1721(3) 0.2736(4) 0.0599(16) Uani 1 1 d . . .
C12 C 0.1872(3) 0.1853(3) 0.2016(4) 0.0657(18) Uani 1 1 d . . .
C13 C 0.2423(3) 0.4194(3) 0.1910(4) 0.0681(18) Uani 1 1 d . . .
H13A H 0.2663 0.4044 0.2294 0.082 Uiso 1 1 calc R . .
H13B H 0.2072 0.4146 0.2118 0.082 Uiso 1 1 calc R . .
C14 C 0.2468(3) 0.3917(3) 0.1119(4) 0.076(2) Uani 1 1 d . . .
H14A H 0.2822 0.3948 0.0915 0.091 Uiso 1 1 calc R . .
H14B H 0.2232 0.4065 0.0726 0.091 Uiso 1 1 calc R . .
C15 C 0.2335(4) 0.3371(3) 0.1222(5) 0.087(2) Uani 1 1 d . . .
H15A H 0.2596 0.3217 0.1568 0.104 Uiso 1 1 calc R . .
H15B H 0.1999 0.3344 0.1492 0.104 Uiso 1 1 calc R . .
C16 C 0.2311(5) 0.3098(4) 0.0457(6) 0.123(4) Uani 1 1 d . . .
H16A H 0.2048 0.3244 0.0116 0.184 Uiso 1 1 calc R . .
H16B H 0.2224 0.2754 0.0561 0.184 Uiso 1 1 calc R . .
H16C H 0.2645 0.3115 0.0193 0.184 Uiso 1 1 calc R . .
C17 C 0.3095(3) 0.4851(3) 0.1604(4) 0.075(2) Uani 1 1 d . . .
H17A H 0.3129 0.4747 0.1044 0.090 Uiso 1 1 calc R . .
H17B H 0.3155 0.5209 0.1623 0.090 Uiso 1 1 calc R . .
C18 C 0.3517(3) 0.4596(5) 0.2093(6) 0.115(2) Uani 1 1 d . . .
H18A H 0.3482 0.4237 0.2031 0.138 Uiso 1 1 calc R . .
H18B H 0.3467 0.4675 0.2660 0.138 Uiso 1 1 calc R . .
C19 C 0.4068(4) 0.4748(5) 0.1848(6) 0.115(2) Uani 1 1 d D . .
H19A H 0.4305 0.4475 0.1969 0.138 Uiso 1 1 calc R . .
H19B H 0.4075 0.4801 0.1268 0.138 Uiso 1 1 calc R . .
C20 C 0.4249(7) 0.5175(8) 0.2226(10) 0.316(16) Uani 1 1 d D . .
H20A H 0.4246 0.5448 0.1850 0.473 Uiso 1 1 calc R . .
H20B H 0.4601 0.5120 0.2413 0.473 Uiso 1 1 calc R . .
H20C H 0.4028 0.5253 0.2678 0.473 Uiso 1 1 calc R . .
C21 C 0.2439(3) 0.4948(3) 0.2724(4) 0.0694(18) Uani 1 1 d . . .
H21A H 0.2094 0.4840 0.2898 0.083 Uiso 1 1 calc R . .
H21B H 0.2693 0.4796 0.3085 0.083 Uiso 1 1 calc R . .
C22 C 0.2472(4) 0.5511(3) 0.2819(4) 0.086(2) Uani 1 1 d . . .
H22A H 0.2160 0.5664 0.2594 0.103 Uiso 1 1 calc R . .
H22B H 0.2772 0.5636 0.2521 0.103 Uiso 1 1 calc R . .
C23 C 0.2524(4) 0.5660(4) 0.3712(5) 0.105(3) Uani 1 1 d . . .
H23A H 0.2425 0.6008 0.3774 0.126 Uiso 1 1 calc R . .
H23B H 0.2285 0.5460 0.4032 0.126 Uiso 1 1 calc R . .
C24 C 0.3076(5) 0.5588(5) 0.4032(6) 0.140(4) Uani 1 1 d . . .
H24A H 0.3149 0.5237 0.4082 0.210 Uiso 1 1 calc R . .
H24B H 0.3108 0.5744 0.4552 0.210 Uiso 1 1 calc R . .
H24C H 0.3321 0.5736 0.3663 0.210 Uiso 1 1 calc R . .
C25 C 0.2171(3) 0.5006(3) 0.1288(4) 0.080(2) Uani 1 1 d . . .
H25A H 0.2265 0.4902 0.0746 0.096 Uiso 1 1 calc R . .
H25B H 0.2232 0.5363 0.1323 0.096 Uiso 1 1 calc R . .
C26 C 0.1592(4) 0.4914(4) 0.1400(6) 0.105(3) Uani 1 1 d . . .
H26A H 0.1487 0.5036 0.1928 0.126 Uiso 1 1 calc R . .
H26B H 0.1526 0.4557 0.1385 0.126 Uiso 1 1 calc R . .
C27 C 0.1260(5) 0.5170(5) 0.0753(8) 0.156(5) Uani 1 1 d . . .
H27A H 0.1291 0.5529 0.0819 0.188 Uiso 1 1 calc R . .
H27B H 0.1401 0.5085 0.0226 0.188 Uiso 1 1 calc R . .
C28 C 0.0695(5) 0.5032(6) 0.0770(10) 0.194(7) Uani 1 1 d . . .
H28A H 0.0655 0.4687 0.0621 0.290 Uiso 1 1 calc R . .
H28B H 0.0505 0.5239 0.0395 0.290 Uiso 1 1 calc R . .
H28C H 0.0559 0.5083 0.1306 0.290 Uiso 1 1 calc R . .
C29 C 0.5025(3) 0.2368(3) 0.3254(4) 0.0648(17) Uani 1 1 d . . .
H29A H 0.5035 0.2147 0.3720 0.078 Uiso 1 1 calc R . .
H29B H 0.4706 0.2563 0.3290 0.078 Uiso 1 1 calc R . .
C30 C 0.5497(3) 0.2726(3) 0.3299(4) 0.078(2) Uani 1 1 d . . .
H30A H 0.5804 0.2561 0.3083 0.093 Uiso 1 1 calc R . .
H30B H 0.5427 0.3019 0.2969 0.093 Uiso 1 1 calc R . .
C31 C 0.5600(4) 0.2884(4) 0.4152(5) 0.094(3) Uani 1 1 d . . .
H31A H 0.5288 0.3042 0.4367 0.113 Uiso 1 1 calc R . .
H31B H 0.5671 0.2590 0.4476 0.113 Uiso 1 1 calc R . .
C32 C 0.6041(4) 0.3232(5) 0.4232(6) 0.131(4) Uani 1 1 d . . .
H32A H 0.6339 0.3101 0.3950 0.196 Uiso 1 1 calc R . .
H32B H 0.6127 0.3274 0.4794 0.196 Uiso 1 1 calc R . .
H32C H 0.5946 0.3550 0.4005 0.196 Uiso 1 1 calc R . .
C33 C 0.4514(3) 0.1717(3) 0.2573(5) 0.076(2) Uani 1 1 d . . .
H33A H 0.4560 0.1498 0.3035 0.091 Uiso 1 1 calc R . .
H33B H 0.4213 0.1928 0.2683 0.091 Uiso 1 1 calc R . .
C34 C 0.4397(3) 0.1407(4) 0.1856(6) 0.100(3) Uani 1 1 d . . .
H34A H 0.4219 0.1612 0.1458 0.120 Uiso 1 1 calc R . .
H34B H 0.4724 0.1296 0.1620 0.120 Uiso 1 1 calc R . .
C35 C 0.4071(5) 0.0967(4) 0.2033(7) 0.138(4) Uani 1 1 d . . .
H35A H 0.3736 0.1082 0.2235 0.166 Uiso 1 1 calc R . .
H35B H 0.4238 0.0778 0.2463 0.166 Uiso 1 1 calc R . .
C36 C 0.3978(6) 0.0631(5) 0.1344(10) 0.199(8) Uani 1 1 d . . .
H36A H 0.3637 0.0694 0.1124 0.298 Uiso 1 1 calc R . .
H36B H 0.3998 0.0290 0.1524 0.298 Uiso 1 1 calc R . .
H36C H 0.4238 0.0689 0.0936 0.298 Uiso 1 1 calc R . .
C37 C 0.0456(3) 0.2419(3) 0.2226(5) 0.0708(19) Uani 1 1 d . . .
H37A H 0.0583 0.2610 0.2684 0.085 Uiso 1 1 calc R . .
H37B H 0.0736 0.2197 0.2059 0.085 Uiso 1 1 calc R . .
C38 C 0.0344(3) 0.2775(4) 0.1544(6) 0.105(3) Uani 1 1 d . . .
H38A H 0.0046 0.2983 0.1683 0.126 Uiso 1 1 calc R . .
H38B H 0.0256 0.2587 0.1061 0.126 Uiso 1 1 calc R . .
C39 C 0.0820(4) 0.3108(5) 0.1377(8) 0.143(5) Uani 1 1 d . . .
H39A H 0.0915 0.3271 0.1880 0.171 Uiso 1 1 calc R . .
H39B H 0.1109 0.2891 0.1231 0.171 Uiso 1 1 calc R . .
C40 C 0.0777(7) 0.3476(7) 0.0783(12) 0.225(9) Uani 1 1 d . . .
H40A H 0.0571 0.3351 0.0341 0.337 Uiso 1 1 calc R . .
H40B H 0.1120 0.3563 0.0592 0.337 Uiso 1 1 calc R . .
H40C H 0.0612 0.3766 0.1007 0.337 Uiso 1 1 calc R . .
C41 C 0.0199(3) 0.1779(3) 0.3195(4) 0.0662(18) Uani 1 1 d . . .
H41A H 0.0503 0.1596 0.3006 0.079 Uiso 1 1 calc R . .
H41B H 0.0315 0.1997 0.3628 0.079 Uiso 1 1 calc R . .
C42 C -0.0180(3) 0.1411(3) 0.3539(4) 0.079(2) Uani 1 1 d . . .
H42A H -0.0290 0.1180 0.3118 0.094 Uiso 1 1 calc R . .
H42B H -0.0488 0.1586 0.3732 0.094 Uiso 1 1 calc R . .
C43 C 0.0065(4) 0.1120(4) 0.4229(5) 0.098(3) Uani 1 1 d . . .
H43A H 0.0393 0.0979 0.4043 0.118 Uiso 1 1 calc R . .
H43B H 0.0146 0.1353 0.4662 0.118 Uiso 1 1 calc R . .
C44 C -0.0261(5) 0.0710(4) 0.4566(6) 0.130(4) Uani 1 1 d . . .
H44A H -0.0600 0.0838 0.4705 0.195 Uiso 1 1 calc R . .
H44B H -0.0096 0.0577 0.5041 0.195 Uiso 1 1 calc R . .
H44C H -0.0298 0.0450 0.4169 0.195 Uiso 1 1 calc R . .

loop_
_atom_site_aniso_label
_atom_site_aniso_U_11
_atom_site_aniso_U_22
_atom_site_aniso_U_33
_atom_site_aniso_U_23
_atom_site_aniso_U_13
_atom_site_aniso_U_12
Ag1 0.0952(5) 0.0681(4) 0.0811(4) 0.0070(3) -0.0263(3) -0.0106(3)
Cu1 0.0779(5) 0.0556(5) 0.0559(4) 0.0044(4) 0.0053(4) 0.0005(4)
Cu2 0.0515(4) 0.0630(5) 0.0612(4) -0.0093(4) -0.0033(3) -0.0039(4)
Cu3 0.0573(4) 0.0655(6) 0.0622(5) 0.0135(4) -0.0022(4) -0.0026(4)
S1 0.0684(10) 0.0675(12) 0.0576(9) -0.0032(8) -0.0029(8) 0.0118(9)
S2 0.0711(10) 0.0751(13) 0.0561(8) 0.0004(8) 0.0015(8) 0.0147(10)
S3 0.0619(9) 0.0697(12) 0.0545(8) -0.0029(8) 0.0027(7) -0.0170(9)
S4 0.0655(10) 0.0725(13) 0.0727(10) 0.0015(9) 0.0157(8) -0.0110(9)
S5 0.0582(9) 0.0634(11) 0.0699(10) 0.0065(8) -0.0090(8) -0.0060(9)
S6 0.0541(9) 0.0654(12) 0.0816(11) 0.0023(9) 0.0047(8) -0.0047(9)
N1 0.077(5) 0.131(8) 0.116(6) -0.016(5) 0.007(4) -0.005(5)
N2 0.130(7) 0.091(6) 0.134(6) -0.036(5) -0.020(5) -0.011(5)
N3 0.111(6) 0.096(6) 0.139(6) 0.000(5) 0.058(5) 0.002(5)
N4 0.123(6) 0.079(6) 0.148(7) 0.030(5) 0.039(5) 0.012(5)
N5 0.083(4) 0.140(7) 0.072(4) 0.018(4) 0.003(4) -0.026(5)
N6 0.080(4) 0.126(7) 0.096(5) 0.008(5) -0.014(4) 0.003(5)
N7 0.077(3) 0.054(3) 0.059(3) 0.019(3) 0.006(3) -0.003(3)
N8 0.060(4) 0.068(5) 0.066(4) 0.000 0.021(4) 0.000
N9 0.043(4) 0.063(5) 0.076(5) 0.000 -0.021(3) 0.000
C1 0.056(3) 0.072(5) 0.043(3) -0.001(3) -0.001(3) 0.006(3)
C2 0.062(4) 0.085(6) 0.070(4) -0.005(4) -0.007(4) 0.000(4)
C3 0.068(4) 0.063(5) 0.054(3) 0.008(3) -0.006(3) 0.001(4)
C4 0.080(5) 0.074(5) 0.071(4) -0.012(4) -0.003(4) 0.008(4)
C5 0.052(3) 0.063(4) 0.055(3) 0.001(3) -0.005(3) -0.001(3)
C6 0.071(4) 0.083(6) 0.069(4) 0.002(4) 0.024(4) -0.003(4)
C7 0.057(4) 0.067(5) 0.063(4) 0.003(3) 0.004(3) -0.010(3)
C8 0.079(5) 0.072(6) 0.090(5) 0.012(5) 0.016(4) 0.004(5)
C9 0.052(3) 0.049(4) 0.061(3) -0.004(3) -0.001(3) -0.011(3)
C10 0.053(4) 0.079(5) 0.066(4) -0.001(4) -0.007(3) 0.000(4)
C11 0.060(4) 0.056(4) 0.064(4) -0.005(3) -0.001(3) 0.007(3)
C12 0.054(4) 0.081(5) 0.063(4) 0.008(4) -0.008(3) 0.002(4)
C13 0.088(5) 0.053(4) 0.064(4) 0.013(3) 0.007(3) 0.002(4)
C14 0.093(5) 0.062(5) 0.073(4) 0.008(4) 0.008(4) 0.005(4)
C15 0.112(6) 0.068(5) 0.079(5) -0.003(4) 0.008(4) -0.011(5)
C16 0.174(10) 0.089(7) 0.104(7) -0.018(6) 0.008(7) -0.030(7)
C17 0.094(5) 0.065(5) 0.066(4) 0.012(4) 0.011(4) -0.019(4)
C18 0.090(4) 0.142(7) 0.112(5) 0.017(5) -0.001(4) -0.011(5)
C19 0.090(4) 0.142(7) 0.112(5) 0.017(5) -0.001(4) -0.011(5)
C20 0.14(2) 0.30(4) 0.200(16) 0.02(2) 0.025(15) -0.0025(3)
C21 0.085(5) 0.063(5) 0.060(4) 0.011(3) 0.007(3) -0.002(4)
C22 0.114(6) 0.075(6) 0.068(4) 0.001(4) 0.006(4) 0.005(5)
C23 0.147(9) 0.086(7) 0.082(5) -0.008(5) 0.014(6) 0.001(6)
C24 0.170(12) 0.144(11) 0.105(7) -0.018(7) -0.030(7) 0.035(9)
C25 0.113(6) 0.053(4) 0.073(4) 0.017(4) -0.008(4) 0.008(5)
C26 0.102(7) 0.099(7) 0.113(7) 0.018(6) -0.017(5) 0.013(6)
C27 0.153(11) 0.126(11) 0.190(11) 0.029(9) -0.078(10) 0.044(9)
C28 0.151(12) 0.141(13) 0.289(19) -0.017(13) -0.113(13) 0.033(11)
C29 0.059(4) 0.068(4) 0.068(4) -0.004(3) 0.020(3) 0.002(3)
C30 0.074(4) 0.087(6) 0.072(4) -0.001(4) 0.019(4) -0.002(4)
C31 0.096(6) 0.103(7) 0.083(5) -0.011(5) 0.006(4) 0.000(6)
C32 0.117(8) 0.153(11) 0.121(8) -0.045(8) -0.016(6) -0.017(8)
C33 0.069(4) 0.075(5) 0.084(5) -0.002(4) 0.021(4) -0.017(4)
C34 0.078(5) 0.100(7) 0.123(7) -0.015(6) 0.025(5) -0.025(5)
C35 0.161(10) 0.112(9) 0.143(9) -0.020(8) 0.059(8) -0.054(8)
C36 0.197(14) 0.154(13) 0.247(17) -0.085(13) 0.073(13) -0.102(12)
C37 0.054(4) 0.059(5) 0.100(5) 0.002(4) -0.022(4) -0.011(3)
C38 0.080(5) 0.108(8) 0.126(7) 0.028(6) -0.020(5) -0.021(5)
C39 0.121(8) 0.132(11) 0.175(11) 0.064(9) -0.021(8) -0.047(8)
C40 0.186(16) 0.182(17) 0.31(2) 0.118(17) -0.053(15) -0.031(13)
C41 0.058(4) 0.075(5) 0.066(4) -0.003(4) -0.024(3) 0.010(4)
C42 0.068(4) 0.090(6) 0.078(4) 0.003(4) -0.015(4) 0.007(4)
C43 0.119(7) 0.093(7) 0.083(5) 0.006(5) -0.017(5) 0.019(6)
C44 0.171(11) 0.118(9) 0.101(7) 0.035(7) 0.016(7) 0.012(8)

loop_
_atom_type_symbol
_atom_type_description
_atom_type_scat_dispersion_real
_atom_type_scat_dispersion_imag
_atom_type_scat_source
C C 0.0033 0.0016 'International Tables Vol C Tables 4.2.6.8 and 6.1.1.4'
H H 0.0000 0.0000 'International Tables Vol C Tables 4.2.6.8 and 6.1.1.4'
Ag Ag -0.8971 1.1015 'International Tables Vol C Tables 4.2.6.8 and 6.1.1.4'
Cu Cu 0.3201 1.2651 'International Tables Vol C Tables 4.2.6.8 and 6.1.1.4'
N N 0.0061 0.0033 'International Tables Vol C Tables 4.2.6.8 and 6.1.1.4'
O O 0.0106 0.0060 'International Tables Vol C Tables 4.2.6.8 and 6.1.1.4'
S S 0.1246 0.1234 'International Tables Vol C Tables 4.2.6.8 and 6.1.1.4'
U U -9.6767 9.6646 'International Tables Vol C Tables 4.2.6.8 and 6.1.1.4'

loop_
_geom_angle_atom_site_label_1
_geom_angle_atom_site_label_2
_geom_angle_atom_site_label_3
_geom_angle
_geom_angle_site_symmetry_1
_geom_angle_site_symmetry_3
_geom_angle_publ_flag
S1 Ag1 S5 119.92(6) . . ?
S1 Ag1 S3 117.50(6) . . ?
S5 Ag1 S3 115.82(6) . . ?
S1 Ag1 Cu3 45.41(4) . . ?
S5 Ag1 Cu3 108.44(5) . . ?
S3 Ag1 Cu3 132.02(5) . . ?
S1 Ag1 Cu2 113.15(5) . . ?
S5 Ag1 Cu2 123.90(5) . . ?
S3 Ag1 Cu2 44.15(4) . . ?
Cu3 Ag1 Cu2 95.62(3) . . ?
S2 Cu1 S5 135.69(8) . 7_556 ?
S2 Cu1 S6 126.44(8) . . ?
S5 Cu1 S6 96.03(7) 7_556 . ?
S6 Cu2 S3 140.78(7) . . ?
S6 Cu2 S4 119.40(7) . . ?
S3 Cu2 S4 95.97(7) . . ?
S6 Cu2 Ag1 128.18(6) . . ?
S3 Cu2 Ag1 50.39(5) . . ?
S4 Cu2 Ag1 101.41(6) . . ?
S4 Cu3 S1 136.41(8) 7_556 . ?
S4 Cu3 S2 127.02(8) 7_556 . ?
S1 Cu3 S2 95.47(7) . . ?
S4 Cu3 Ag1 113.34(6) 7_556 . ?
S1 Cu3 Ag1 50.77(5) . . ?
S2 Cu3 Ag1 107.95(5) . . ?
C1 S1 Cu3 98.1(2) . . ?
C1 S1 Ag1 101.9(2) . . ?
Cu3 S1 Ag1 83.82(6) . . ?
C3 S2 Cu1 101.6(2) . . ?
C3 S2 Cu3 97.6(2) . . ?
Cu1 S2 Cu3 93.61(8) . . ?
C5 S3 Cu2 98.6(2) . . ?
C5 S3 Ag1 99.1(2) . . ?
Cu2 S3 Ag1 85.46(7) . . ?
C7 S4 Cu3 102.3(2) . 7_556 ?
C7 S4 Cu2 97.1(2) . . ?
Cu3 S4 Cu2 117.00(9) 7_556 . ?
C9 S5 Cu1 97.8(2) . 7_556 ?
C9 S5 Ag1 102.0(2) . . ?
Cu1 S5 Ag1 108.97(8) 7_556 . ?
C11 S6 Cu2 97.3(2) . . ?
C11 S6 Cu1 97.0(2) . . ?
Cu2 S6 Cu1 88.13(7) . . ?
C25 N7 C13 111.0(6) . . ?
C25 N7 C21 109.7(5) . . ?
C13 N7 C21 106.2(5) . . ?
C25 N7 C17 107.8(5) . . ?
C13 N7 C17 111.1(6) . . ?
C21 N7 C17 111.0(5) . . ?
C29 N8 C29 111.9(8) . 2_655 ?
C29 N8 C33 107.1(4) . . ?
C29 N8 C33 111.0(4) 2_655 . ?
C29 N8 C33 111.0(4) . 2_655 ?
C29 N8 C33 107.1(4) 2_655 2_655 ?
C33 N8 C33 108.7(8) . 2_655 ?
C37 N9 C37 112.4(8) . 2 ?
C37 N9 C41 110.4(4) . 2 ?
C37 N9 C41 106.7(4) 2 2 ?
C37 N9 C41 106.7(4) . . ?
C37 N9 C41 110.4(4) 2 . ?
C41 N9 C41 110.3(7) 2 . ?
C3 C1 C2 118.1(6) . . ?
C3 C1 S1 125.1(5) . . ?
C2 C1 S1 116.8(5) . . ?
N1 C2 C1 175.6(9) . . ?
C1 C3 C4 121.1(6) . . ?
C1 C3 S2 123.0(5) . . ?
C4 C3 S2 115.9(5) . . ?
N2 C4 C3 177.5(9) . . ?
C7 C5 C6 120.1(7) . . ?
C7 C5 S3 124.4(5) . . ?
C6 C5 S3 115.5(5) . . ?
N3 C6 C5 175.8(9) . . ?
C5 C7 C8 120.2(7) . . ?
C5 C7 S4 124.0(6) . . ?
C8 C7 S4 115.8(5) . . ?
N4 C8 C7 177.3(9) . . ?
C11 C9 C10 119.1(6) 7_556 . ?
C11 C9 S5 125.5(5) 7_556 . ?
C10 C9 S5 115.4(4) . . ?
N5 C10 C9 177.3(8) . . ?
C9 C11 C12 121.1(6) 7_556 . ?
C9 C11 S6 123.4(5) 7_556 . ?
C12 C11 S6 115.4(5) . . ?
N6 C12 C11 176.2(9) . . ?
C14 C13 N7 115.9(5) . . ?
C14 C13 H13A 108.3 . . ?
N7 C13 H13A 108.3 . . ?
C14 C13 H13B 108.3 . . ?
N7 C13 H13B 108.3 . . ?
H13A C13 H13B 107.4 . . ?
C13 C14 C15 111.1(6) . . ?
C13 C14 H14A 109.4 . . ?
C15 C14 H14A 109.4 . . ?
C13 C14 H14B 109.4 . . ?
C15 C14 H14B 109.4 . . ?
H14A C14 H14B 108.0 . . ?
C16 C15 C14 113.3(7) . . ?
C16 C15 H15A 108.9 . . ?
C14 C15 H15A 108.9 . . ?
C16 C15 H15B 108.9 . . ?
C14 C15 H15B 108.9 . . ?
H15A C15 H15B 107.7 . . ?
C15 C16 H16A 109.5 . . ?
C15 C16 H16B 109.5 . . ?
H16A C16 H16B 109.5 . . ?
C15 C16 H16C 109.5 . . ?
H16A C16 H16C 109.5 . . ?
H16B C16 H16C 109.5 . . ?
C18 C17 N7 115.6(6) . . ?
C18 C17 H17A 108.4 . . ?
N7 C17 H17A 108.4 . . ?
C18 C17 H17B 108.4 . . ?
N7 C17 H17B 108.4 . . ?
H17A C17 H17B 107.4 . . ?
C17 C18 C19 113.4(8) . . ?
C17 C18 H18A 108.9 . . ?
C19 C18 H18A 108.9 . . ?
C17 C18 H18B 108.9 . . ?
C19 C18 H18B 108.9 . . ?
H18A C18 H18B 107.7 . . ?
C20 C19 C18 114.3(12) . . ?
C20 C19 H19A 108.7 . . ?
C18 C19 H19A 108.7 . . ?
C20 C19 H19B 108.7 . . ?
C18 C19 H19B 108.7 . . ?
H19A C19 H19B 107.6 . . ?
C19 C20 H20A 109.5 . . ?
C19 C20 H20B 109.5 . . ?
H20A C20 H20B 109.5 . . ?
C19 C20 H20C 109.5 . . ?
H20A C20 H20C 109.5 . . ?
H20B C20 H20C 109.5 . . ?
C22 C21 N7 115.8(5) . . ?
C22 C21 H21A 108.3 . . ?
N7 C21 H21A 108.3 . . ?
C22 C21 H21B 108.3 . . ?
N7 C21 H21B 108.3 . . ?
H21A C21 H21B 107.4 . . ?
C21 C22 C23 111.2(7) . . ?
C21 C22 H22A 109.4 . . ?
C23 C22 H22A 109.4 . . ?
C21 C22 H22B 109.4 . . ?
C23 C22 H22B 109.4 . . ?
H22A C22 H22B 108.0 . . ?
C24 C23 C22 112.5(8) . . ?
C24 C23 H23A 109.1 . . ?
C22 C23 H23A 109.1 . . ?
C24 C23 H23B 109.1 . . ?
C22 C23 H23B 109.1 . . ?
H23A C23 H23B 107.8 . . ?
C23 C24 H24A 109.5 . . ?
C23 C24 H24B 109.5 . . ?
H24A C24 H24B 109.5 . . ?
C23 C24 H24C 109.5 . . ?
H24A C24 H24C 109.5 . . ?
H24B C24 H24C 109.5 . . ?
N7 C25 C26 116.6(6) . . ?
N7 C25 H25A 108.1 . . ?
C26 C25 H25A 108.1 . . ?
N7 C25 H25B 108.1 . . ?
C26 C25 H25B 108.1 . . ?
H25A C25 H25B 107.3 . . ?
C25 C26 C27 112.6(9) . . ?
C25 C26 H26A 109.1 . . ?
C27 C26 H26A 109.1 . . ?
C25 C26 H26B 109.1 . . ?
C27 C26 H26B 109.1 . . ?
H26A C26 H26B 107.8 . . ?
C28 C27 C26 114.4(12) . . ?
C28 C27 H27A 108.7 . . ?
C26 C27 H27A 108.7 . . ?
C28 C27 H27B 108.7 . . ?
C26 C27 H27B 108.7 . . ?
H27A C27 H27B 107.6 . . ?
C27 C28 H28A 109.5 . . ?
C27 C28 H28B 109.5 . . ?
H28A C28 H28B 109.5 . . ?
C27 C28 H28C 109.5 . . ?
H28A C28 H28C 109.5 . . ?
H28B C28 H28C 109.5 . . ?
N8 C29 C30 114.8(5) . . ?
N8 C29 H29A 108.6 . . ?
C30 C29 H29A 108.6 . . ?
N8 C29 H29B 108.6 . . ?
C30 C29 H29B 108.6 . . ?
H29A C29 H29B 107.5 . . ?
C31 C30 C29 111.0(6) . . ?
C31 C30 H30A 109.4 . . ?
C29 C30 H30A 109.4 . . ?
C31 C30 H30B 109.4 . . ?
C29 C30 H30B 109.4 . . ?
H30A C30 H30B 108.0 . . ?
C32 C31 C30 113.5(8) . . ?
C32 C31 H31A 108.9 . . ?
C30 C31 H31A 108.9 . . ?
C32 C31 H31B 108.9 . . ?
C30 C31 H31B 108.9 . . ?
H31A C31 H31B 107.7 . . ?
C31 C32 H32A 109.5 . . ?
C31 C32 H32B 109.5 . . ?
H32A C32 H32B 109.5 . . ?
C31 C32 H32C 109.5 . . ?
H32A C32 H32C 109.5 . . ?
H32B C32 H32C 109.5 . . ?
C34 C33 N8 115.3(6) . . ?
C34 C33 H33A 108.5 . . ?
N8 C33 H33A 108.5 . . ?
C34 C33 H33B 108.5 . . ?
N8 C33 H33B 108.5 . . ?
H33A C33 H33B 107.5 . . ?
C35 C34 C33 113.8(8) . . ?
C35 C34 H34A 108.8 . . ?
C33 C34 H34A 108.8 . . ?
C35 C34 H34B 108.8 . . ?
C33 C34 H34B 108.8 . . ?
H34A C34 H34B 107.7 . . ?
C34 C35 C36 115.3(9) . . ?
C34 C35 H35A 108.5 . . ?
C36 C35 H35A 108.5 . . ?
C34 C35 H35B 108.5 . . ?
C36 C35 H35B 108.5 . . ?
H35A C35 H35B 107.5 . . ?
C35 C36 H36A 109.5 . . ?
C35 C36 H36B 109.5 . . ?
H36A C36 H36B 109.5 . . ?
C35 C36 H36C 109.5 . . ?
H36A C36 H36C 109.5 . . ?
H36B C36 H36C 109.5 . . ?
C38 C37 N9 115.5(6) . . ?
C38 C37 H37A 108.4 . . ?
N9 C37 H37A 108.4 . . ?
C38 C37 H37B 108.4 . . ?
N9 C37 H37B 108.4 . . ?
H37A C37 H37B 107.5 . . ?
C37 C38 C39 110.6(7) . . ?
C37 C38 H38A 109.5 . . ?
C39 C38 H38A 109.5 . . ?
C37 C38 H38B 109.5 . . ?
C39 C38 H38B 109.5 . . ?
H38A C38 H38B 108.1 . . ?
C40 C39 C38 118.4(11) . . ?
C40 C39 H39A 107.7 . . ?
C38 C39 H39A 107.7 . . ?
C40 C39 H39B 107.7 . . ?
C38 C39 H39B 107.7 . . ?
H39A C39 H39B 107.1 . . ?
C39 C40 H40A 109.5 . . ?
C39 C40 H40B 109.5 . . ?
H40A C40 H40B 109.5 . . ?
C39 C40 H40C 109.5 . . ?
H40A C40 H40C 109.5 . . ?
H40B C40 H40C 109.5 . . ?
C42 C41 N9 116.5(5) . . ?
C42 C41 H41A 108.2 . . ?
N9 C41 H41A 108.2 . . ?
C42 C41 H41B 108.2 . . ?
N9 C41 H41B 108.2 . . ?
H41A C41 H41B 107.3 . . ?
C41 C42 C43 110.8(6) . . ?
C41 C42 H42A 109.5 . . ?
C43 C42 H42A 109.5 . . ?
C41 C42 H42B 109.5 . . ?
C43 C42 H42B 109.5 . . ?
H42A C42 H42B 108.1 . . ?
C44 C43 C42 115.4(8) . . ?
C44 C43 H43A 108.4 . . ?
C42 C43 H43A 108.4 . . ?
C44 C43 H43B 108.4 . . ?
C42 C43 H43B 108.4 . . ?
H43A C43 H43B 107.5 . . ?
C43 C44 H44A 109.5 . . ?
C43 C44 H44B 109.5 . . ?
H44A C44 H44B 109.5 . . ?
C43 C44 H44C 109.5 . . ?
H44A C44 H44C 109.5 . . ?
H44B C44 H44C 109.5 . . ?

loop_
_geom_bond_atom_site_label_1
_geom_bond_atom_site_label_2
_geom_bond_distance
_geom_bond_site_symmetry_2
_geom_bond_publ_flag
Ag1 S1 2.4387(19) . ?
Ag1 S5 2.446(2) . ?
Ag1 S3 2.4576(18) . ?
Ag1 Cu3 3.1298(11) . ?
Ag1 Cu2 3.1800(11) . ?
Cu1 S2 2.1899(19) . ?
Cu1 S5 2.2247(19) 7_556 ?
Cu1 S6 2.284(2) . ?
Cu2 S6 2.208(2) . ?
Cu2 S3 2.2219(19) . ?
Cu2 S4 2.289(2) . ?
Cu3 S4 2.199(2) 7_556 ?
Cu3 S1 2.2418(19) . ?
Cu3 S2 2.267(2) . ?
S1 C1 1.741(7) . ?
S2 C3 1.771(7) . ?
S3 C5 1.764(7) . ?
S4 C7 1.768(7) . ?
S4 Cu3 2.199(2) 7_556 ?
S5 C9 1.755(6) . ?
S5 Cu1 2.2247(19) 7_556 ?
S6 C11 1.765(7) . ?
N1 C2 1.112(9) . ?
N2 C4 1.143(10) . ?
N3 C6 1.123(10) . ?
N4 C8 1.142(10) . ?
N5 C10 1.128(9) . ?
N6 C12 1.128(8) . ?
N7 C25 1.506(9) . ?
N7 C13 1.513(9) . ?
N7 C21 1.519(8) . ?
N7 C17 1.530(8) . ?
N8 C29 1.506(8) . ?
N8 C29 1.506(8) 2_655 ?
N8 C33 1.537(8) . ?
N8 C33 1.537(8) 2_655 ?
N9 C37 1.506(8) . ?
N9 C37 1.506(8) 2 ?
N9 C41 1.530(8) 2 ?
N9 C41 1.530(8) . ?
C1 C3 1.372(9) . ?
C1 C2 1.437(10) . ?
C3 C4 1.414(11) . ?
C5 C7 1.368(9) . ?
C5 C6 1.414(10) . ?
C7 C8 1.424(11) . ?
C9 C11 1.361(8) 7_556 ?
C9 C10 1.443(10) . ?
C11 C9 1.361(8) 7_556 ?
C11 C12 1.415(9) . ?
C13 C14 1.508(10) . ?
C13 H13A 0.9700 . ?
C13 H13B 0.9700 . ?
C14 C15 1.508(11) . ?
C14 H14A 0.9700 . ?
C14 H14B 0.9700 . ?
C15 C16 1.462(12) . ?
C15 H15A 0.9700 . ?
C15 H15B 0.9700 . ?
C16 H16A 0.9600 . ?
C16 H16B 0.9600 . ?
C16 H16C 0.9600 . ?
C17 C18 1.511(11) . ?
C17 H17A 0.9700 . ?
C17 H17B 0.9700 . ?
C18 C19 1.520(13) . ?
C18 H18A 0.9700 . ?
C18 H18B 0.9700 . ?
C19 C20 1.381(15) . ?
C19 H19A 0.9700 . ?
C19 H19B 0.9700 . ?
C20 H20A 0.9600 . ?
C20 H20B 0.9600 . ?
C20 H20C 0.9600 . ?
C21 C22 1.516(10) . ?
C21 H21A 0.9700 . ?
C21 H21B 0.9700 . ?
C22 C23 1.534(10) . ?
C22 H22A 0.9700 . ?
C22 H22B 0.9700 . ?
C23 C24 1.517(14) . ?
C23 H23A 0.9700 . ?
C23 H23B 0.9700 . ?
C24 H24A 0.9600 . ?
C24 H24B 0.9600 . ?
C24 H24C 0.9600 . ?
C25 C26 1.511(12) . ?
C25 H25A 0.9700 . ?
C25 H25B 0.9700 . ?
C26 C27 1.525(12) . ?
C26 H26A 0.9700 . ?
C26 H26B 0.9700 . ?
C27 C28 1.492(17) . ?
C27 H27A 0.9700 . ?
C27 H27B 0.9700 . ?
C28 H28A 0.9600 . ?
C28 H28B 0.9600 . ?
C28 H28C 0.9600 . ?
C29 C30 1.543(10) . ?
C29 H29A 0.9700 . ?
C29 H29B 0.9700 . ?
C30 C31 1.496(11) . ?
C30 H30A 0.9700 . ?
C30 H30B 0.9700 . ?
C31 C32 1.467(13) . ?
C31 H31A 0.9700 . ?
C31 H31B 0.9700 . ?
C32 H32A 0.9600 . ?
C32 H32B 0.9600 . ?
C32 H32C 0.9600 . ?
C33 C34 1.477(11) . ?
C33 H33A 0.9700 . ?
C33 H33B 0.9700 . ?
C34 C35 1.470(12) . ?
C34 H34A 0.9700 . ?
C34 H34B 0.9700 . ?
C35 C36 1.472(15) . ?
C35 H35A 0.9700 . ?
C35 H35B 0.9700 . ?
C36 H36A 0.9600 . ?
C36 H36B 0.9600 . ?
C36 H36C 0.9600 . ?
C37 C38 1.502(11) . ?
C37 H37A 0.9700 . ?
C37 H37B 0.9700 . ?
C38 C39 1.533(13) . ?
C38 H38A 0.9700 . ?
C38 H38B 0.9700 . ?
C39 C40 1.394(17) . ?
C39 H39A 0.9700 . ?
C39 H39B 0.9700 . ?
C40 H40A 0.9600 . ?
C40 H40B 0.9600 . ?
C40 H40C 0.9600 . ?
C41 C42 1.496(10) . ?
C41 H41A 0.9700 . ?
C41 H41B 0.9700 . ?
C42 C43 1.515(10) . ?
C42 H42A 0.9700 . ?
C42 H42B 0.9700 . ?
C43 C44 1.486(13) . ?
C43 H43A 0.9700 . ?
C43 H43B 0.9700 . ?
C44 H44A 0.9600 . ?
C44 H44B 0.9600 . ?
C44 H44C 0.9600 . ?
